data_2100041
loop_
_publ_author_name
'Richard E. Marsh'

_publ_section_title
;
 Space group <i>P</i>1: an update
;
_journal_issue 3
_journal_name_full 'Acta Crystallographica Section B'
_journal_page_first 359
_journal_page_last 359
_journal_paper_doi 10.1107/S0108768105009651
_journal_volume 61
_journal_year 2005
_chemical_formula_moiety 'C36 H32 N4 S4 Ag2, 2(Cl O4)'
_chemical_formula_sum 'C36 H32 Ag2 Cl2 N4 O8 S4'
_space_group_crystal_system triclinic
_space_group_IT_number 2
_space_group_name_Hall '-P 1'
_space_group_name_H-M_alt 'P -1'
_audit_creation_method CRYM
_cell_angle_alpha 87.31
_cell_angle_beta 82.64
_cell_angle_gamma 72.72
_cell_formula_units_Z 1
_cell_length_a 8.1587
_cell_length_b 8.4447
_cell_length_c 14.7450
_cell_volume 962.010
_cod_data_source_file bk0148.cif
_cod_data_source_block GUPPOW
_cod_depositor_comments
;
 Updating space group information and adding the symmetry operation list.

 Antanas Vaitkus,
 2018-06-14

  Added moiety chemical formula and Z value from Marsh (2005) paper.
  The summary chemical formula is calculated from moiety formula using
  AdHocParser
  (svn://www.crystallography.net/cod-tools/trunk/Formulae/AdHocParser.yp,
  revision 1441.)

  Andrius Merkys
  2013-11-11
;
_cod_original_sg_symbol_H-M P-1
_cod_original_formula_sum 'not given'
_cod_database_code 2100041

loop_
_space_group_symop_id
_space_group_symop_operation_xyz
1 x,y,z
2 -x,-y,-z

loop_
_atom_site_label
_atom_site_fract_x
_atom_site_fract_y
_atom_site_fract_z
_atom_site_type_symbol
Ag1 -0.14185 -0.08326 -0.04129 Ag
S1 0.46843 -0.37595 -0.38969 S
S2 0.73602 -0.01551 -0.32343 S
N1 0.05695 -0.16295 -0.15269 N
N2 0.34830 0.03835 -0.06759 N
C1 0.14570 -0.32455 -0.15948 C
H1 0.12260 -0.39595 -0.11360 H
C2 0.26910 -0.38860 -0.23079 C
H2 0.32750 -0.50125 -0.23205 H
C3 0.30805 -0.28475 -0.30156 C
C4 0.21385 -0.11770 -0.29612 C
H3 0.23180 -0.04385 -0.34240 H
C5 0.09410 -0.06370 -0.22126 C
H4 0.03485 0.04885 -0.21780 H
C6 0.51280 -0.19795 -0.45188 C
H5 0.43130 -0.15790 -0.49625 H
H6 0.49810 -0.10900 -0.40945 H
C7 0.69485 -0.24610 -0.50028 C
C8 0.71995 -0.27570 -0.59412 C
H7 0.62565 -0.26990 -0.62480 H
C9 0.88415 -0.31335 -0.64214 C
H8 0.89945 -0.33385 -0.70445 H
C10 1.02275 -0.31975 -0.59812 C
H9 1.13235 -0.34320 -0.63075 H
C11 1.00100 -0.29125 -0.50417 C
H10 1.09650 -0.29610 -0.47460 H
C12 0.83815 -0.25580 -0.45456 C
C13 0.81865 -0.23455 -0.35301 C
H11 0.92980 -0.28220 -0.33070 H
H12 0.73980 -0.29290 -0.32370 H
C14 0.59860 -0.00825 -0.22164 C
C15 0.56315 -0.14275 -0.17341 C
H13 0.62205 -0.25075 -0.19155 H
C16 0.43920 -0.11280 -0.09838 C
H14 0.41730 -0.20385 -0.06695 H
C17 0.39050 0.16665 -0.11090 C
H15 0.33410 0.27275 -0.08890 H
C18 0.51210 0.14990 -0.18563 C
H16 0.52705 0.25320 -0.21175 H
Cl1 0.18887 -0.40188 0.10464 Cl
O1 0.00010 -0.33700 0.12930 O
O2 0.24370 -0.27555 0.05865 O
O3 0.27130 -0.43070 0.18725 O
O4 0.17340 -0.53815 0.05705 O
